data_7212284
loop_
_publ_author_name
'Kim, Min Kyung'
'Jo, Vinna'
'Lee, Dong Woo'
'Shim, Il-Wun'
'Ok, Kang Min'

_publ_section_title
;
 CAU-1 and CAU-2: New tubular alkali metal--organic framework materials,
 A3[C6H3(CO2)(CO2H0.5)(CO2H)]2 (A = K or Rb)
;
_journal_issue 5
_journal_name_full CrystEngComm
_journal_page_first 1481
_journal_paper_doi 10.1039/b924218j
_journal_volume 12
_journal_year 2010
_chemical_formula_sum 'C18 H9 O12 Rb3'
_chemical_formula_weight 673.66
_chemical_name_systematic
;
?
;
_space_group_IT_number 14
_symmetry_cell_setting monoclinic
_symmetry_space_group_name_Hall '-P 2ybc'
_symmetry_space_group_name_H-M 'P 1 21/c 1'
_atom_sites_solution_hydrogens geom
_atom_sites_solution_primary direct
_atom_sites_solution_secondary difmap
_cell_angle_alpha 90
_cell_angle_beta 93.81(3)
_cell_angle_gamma 90
_cell_formula_units_Z 2
_cell_length_a 4.0727(8)
_cell_length_b 13.891(3)
_cell_length_c 17.853(4)
_cell_measurement_temperature 298.0(2)
_cell_volume 1007.8(4)
_computing_structure_refinement 'SHELXL-97 (Sheldrick, 1997)'
_diffrn_ambient_temperature 298.0(2)
_diffrn_measured_fraction_theta_full 0.991
_diffrn_measured_fraction_theta_max 0.991
_diffrn_measurement_device_type 'Bruker SMART APEX'
_diffrn_measurement_method CCD
_diffrn_radiation_monochromator graphite
_diffrn_radiation_type MoK\a
_diffrn_radiation_wavelength 0.71073
_diffrn_reflns_av_R_equivalents 0.0806
_diffrn_reflns_av_unetI/netI 0.1032
_diffrn_reflns_limit_h_max 4
_diffrn_reflns_limit_h_min -4
_diffrn_reflns_limit_k_max 15
_diffrn_reflns_limit_k_min -16
_diffrn_reflns_limit_l_max 21
_diffrn_reflns_limit_l_min -21
_diffrn_reflns_number 5787
_diffrn_reflns_theta_full 25.49
_diffrn_reflns_theta_max 25.49
_diffrn_reflns_theta_min 1.86
_exptl_absorpt_coefficient_mu 7.324
_exptl_absorpt_correction_T_max 0.70
_exptl_absorpt_correction_T_min 0.55
_exptl_absorpt_correction_type empirical
_exptl_absorpt_process_details
;
SADABS(Blessing, 1995)
;
_exptl_crystal_colour Colorless
_exptl_crystal_density_diffrn 2.22
_exptl_crystal_density_method 'not measured'
_exptl_crystal_description Rod
_exptl_crystal_F_000 648
_exptl_crystal_size_max 0.28
_exptl_crystal_size_mid 0.06
_exptl_crystal_size_min 0.05
_refine_diff_density_max 4.606
_refine_diff_density_min -1.167
_refine_diff_density_rms 0.336
_refine_ls_extinction_method none
_refine_ls_goodness_of_fit_ref 1.065
_refine_ls_matrix_type full
_refine_ls_number_parameters 161
_refine_ls_number_reflns 1847
_refine_ls_number_restraints 2
_refine_ls_restrained_S_all 1.065
_refine_ls_R_factor_all 0.16
_refine_ls_R_factor_gt 0.1196
_refine_ls_shift/su_max 0.032
_refine_ls_shift/su_mean 0.001
_refine_ls_structure_factor_coef Fsqd
_refine_ls_weighting_details 'calc w=1/[\s^2^(Fo^2^)+(0.2000P)^2^+0.0000P] where P=(Fo^2^+2Fc^2^)/3'
_refine_ls_weighting_scheme calc
_refine_ls_wR_factor_gt 0.2811
_refine_ls_wR_factor_ref 0.3088
_reflns_number_gt 1186
_reflns_number_total 1847
_reflns_threshold_expression >2\(I)
_cod_data_source_file b924218j.txt
_cod_data_source_block CAU2
_cod_depositor_comments
;
The following automatic conversions were performed:

'_symmetry_cell_setting' value 'Monoclinic' changed to 'monoclinic'
according to /home/saulius/struct/CIF-dictionaries/cif_core.dic
dictionary named 'cif_core.dic' version 2.4.2 from
2011-04-26.

'_exptl_absorpt_correction_type' value 'EMPIRICAL'
changed to 'empirical' according to
/home/saulius/struct/CIF-dictionaries/cif_core.dic dictionary named
'cif_core.dic' version 2.4.2 from 2011-04-26.

Automatic conversion script
Id: cif_fix_values 1891 2012-01-12 08:04:46Z andrius 
;
_cod_original_cell_volume 1007.8(3)
_cod_original_sg_symbol_H-M 'P 21/c'
_cod_database_code 7212284

loop_
_symmetry_equiv_pos_as_xyz
'x, y, z'
'-x, y+1/2, -z+1/2'
'-x, -y, -z'
'x, -y-1/2, z-1/2'

loop_
_atom_site_label
_atom_site_type_symbol
_atom_site_fract_x
_atom_site_fract_y
_atom_site_fract_z
_atom_site_U_iso_or_equiv
_atom_site_adp_type
_atom_site_occupancy
_atom_site_symmetry_multiplicity
_atom_site_calc_flag
_atom_site_refinement_flags
Rb1 Rb 0.5 0 0 0.0360(8) Uani 0.903(6) 2 d SP
Rb1' Rb 0.107(7) -0.001(2) -0.0013(15) 0.0360(8) Uani 0.050(3) 1 d P
Rb2 Rb 0.7212(4) 0.28479(11) 0.06880(9) 0.0396(6) Uani 0.923(4) 1 d P
Rb2' Rb 0.231(5) 0.2846(13) 0.0694(10) 0.0396(6) Uani 0.076(4) 1 d P
O1 O 0.217(3) 0.1441(7) 0.1031(5) 0.040(3) Uani 1 1 d .
O2 O 0.065(3) -0.0058(7) 0.1266(5) 0.043(3) Uani 1 1 d .
O3 O 0.504(3) -0.1873(8) 0.0703(5) 0.051(3) Uani 1 1 d .
O4 O 0.400(3) -0.1488(7) 0.1880(5) 0.047(3) Uani 1 1 d .
H1 H 0.3054 -0.103 0.1672 0.07 Uiso 1 1 calc R
O5 O 0.254(3) 0.4197(7) 0.1087(6) 0.048(3) Uani 1 1 d .
O6 O 0.683(3) 0.4514(6) -0.0364(5) 0.038(2) Uani 1 1 d .
H6 H 0.6106 0.4209 0.0058 0.045 Uiso 0.5 1 calc PR
C1 C 0.132(4) 0.1045(10) 0.2290(6) 0.031(3) Uani 1 1 d .
C2 C 0.023(4) 0.5431(10) 0.2213(7) 0.032(3) Uani 1 1 d .
H2 H 0.1159 0.4854 0.2386 0.039 Uiso 1 1 calc R
C3 C 0.036(3) 0.5692(9) 0.1458(7) 0.024(3) Uani 1 1 d .
C4 C 0.883(4) -0.3471(10) 0.1208(7) 0.034(3) Uani 1 1 d .
H3 H 0.8945 -0.3293 0.0709 0.041 Uiso 1 1 calc R
C5 C 0.714(4) -0.2886(9) 0.1678(7) 0.029(3) Uani 1 1 d .
C6 C 0.716(3) -0.3110(9) 0.2447(7) 0.028(3) Uani 1 1 d .
H4 H 0.6168 -0.2699 0.2776 0.034 Uiso 1 1 calc R
C7 C 0.141(4) 0.0787(11) 0.1458(7) 0.034(3) Uani 1 1 d .
C8 C 0.216(4) 0.5066(10) 0.0946(8) 0.039(4) Uani 1 1 d .
C9 C 0.533(4) -0.2043(10) 0.1363(8) 0.037(4) Uani 1 1 d .

loop_
_atom_site_aniso_label
_atom_site_aniso_U_11
_atom_site_aniso_U_22
_atom_site_aniso_U_33
_atom_site_aniso_U_23
_atom_site_aniso_U_13
_atom_site_aniso_U_12
Rb1 0.0619(17) 0.0231(11) 0.0241(11) 0.0024(8) 0.0119(9) 0.0050(10)
Rb1' 0.0619(17) 0.0231(11) 0.0241(11) 0.0024(8) 0.0119(9) 0.0050(10)
Rb2 0.0499(11) 0.0255(9) 0.0436(10) 0.0032(6) 0.0064(7) 0.0027(7)
Rb2' 0.0499(11) 0.0255(9) 0.0436(10) 0.0032(6) 0.0064(7) 0.0027(7)
O1 0.070(8) 0.028(5) 0.024(5) 0.003(4) 0.016(5) 0.010(5)
O2 0.066(8) 0.033(6) 0.031(5) -0.006(4) 0.005(5) -0.004(5)
O3 0.090(10) 0.039(6) 0.026(5) 0.000(5) 0.012(5) 0.013(6)
O4 0.075(8) 0.031(5) 0.036(6) -0.006(5) 0.011(5) 0.018(5)
O5 0.077(9) 0.027(6) 0.042(6) 0.000(5) 0.015(5) 0.007(5)
O6 0.060(7) 0.026(5) 0.028(5) 0.002(4) 0.010(5) -0.003(5)
C1 0.052(10) 0.027(7) 0.013(6) 0.002(5) -0.001(6) 0.001(6)
C2 0.042(9) 0.026(7) 0.029(7) -0.005(6) 0.008(6) 0.004(6)
C3 0.025(7) 0.025(6) 0.021(6) -0.005(5) 0.001(5) -0.006(5)
C4 0.049(10) 0.034(8) 0.020(7) 0.008(6) 0.002(6) 0.006(7)
C5 0.052(9) 0.020(6) 0.017(6) 0.000(5) 0.006(6) 0.004(6)
C6 0.034(8) 0.028(7) 0.024(6) -0.002(5) 0.010(6) 0.000(6)
C7 0.035(9) 0.039(9) 0.029(7) 0.003(6) 0.011(6) 0.012(7)
C8 0.059(11) 0.024(8) 0.036(8) 0.000(6) 0.005(7) 0.011(7)
C9 0.055(10) 0.030(7) 0.024(7) -0.001(6) 0.001(7) 0.002(7)

loop_
_atom_type_symbol
_atom_type_description
_atom_type_scat_dispersion_real
_atom_type_scat_dispersion_imag
_atom_type_scat_source
C C 0.0033 0.0016 'International Tables Vol C Tables 4.2.6.8 and 6.1.1.4'
H H 0 0 'International Tables Vol C Tables 4.2.6.8 and 6.1.1.4'
O O 0.0106 0.006 'International Tables Vol C Tables 4.2.6.8 and 6.1.1.4'
Rb Rb -0.9393 2.9676 'International Tables Vol C Tables 4.2.6.8 and 6.1.1.4'

loop_
_geom_angle_atom_site_label_1
_geom_angle_atom_site_label_2
_geom_angle_atom_site_label_3
_geom_angle
_geom_angle_site_symmetry_1
_geom_angle_site_symmetry_3
Rb1' Rb1 Rb1' 180 3_655 .
Rb1' Rb1 Rb1' 1.4(16) 3_655 1_655
Rb1' Rb1 Rb1' 178.6(16) . 1_655
Rb1' Rb1 Rb1' 178.6(16) 3_655 3
Rb1' Rb1 Rb1' 1.4(16) . 3
Rb1' Rb1 Rb1' 180 1_655 3
Rb1' Rb1 O3 91.3(10) 3_655 .
Rb1' Rb1 O3 88.7(10) . .
Rb1' Rb1 O3 91.4(7) 1_655 .
Rb1' Rb1 O3 88.6(7) 3 .
Rb1' Rb1 O3 88.7(10) 3_655 3_655
Rb1' Rb1 O3 91.3(10) . 3_655
Rb1' Rb1 O3 88.6(7) 1_655 3_655
Rb1' Rb1 O3 91.4(7) 3 3_655
O3 Rb1 O3 180.0(3) . 3_655
Rb1' Rb1 O2 50.4(10) 3_655 3_655
Rb1' Rb1 O2 129.6(10) . 3_655
Rb1' Rb1 O2 49.1(7) 1_655 3_655
Rb1' Rb1 O2 130.9(7) 3 3_655
O3 Rb1 O2 111.7(3) . 3_655
O3 Rb1 O2 68.3(3) 3_655 3_655
Rb1' Rb1 O2 129.6(10) 3_655 .
Rb1' Rb1 O2 50.4(10) . .
Rb1' Rb1 O2 130.9(7) 1_655 .
Rb1' Rb1 O2 49.1(7) 3 .
O3 Rb1 O2 68.3(3) . .
O3 Rb1 O2 111.7(3) 3_655 .
O2 Rb1 O2 180.0(6) 3_655 .
Rb1' Rb1 O1 65.7(10) 3_655 3_655
Rb1' Rb1 O1 114.3(10) . 3_655
Rb1' Rb1 O1 64.4(7) 1_655 3_655
Rb1' Rb1 O1 115.6(7) 3 3_655
O3 Rb1 O1 71.0(3) . 3_655
O3 Rb1 O1 109.0(3) 3_655 3_655
O2 Rb1 O1 43.7(3) 3_655 3_655
O2 Rb1 O1 136.3(3) . 3_655
Rb1' Rb1 O1 114.3(10) 3_655 .
Rb1' Rb1 O1 65.7(10) . .
Rb1' Rb1 O1 115.6(7) 1_655 .
Rb1' Rb1 O1 64.4(7) 3 .
O3 Rb1 O1 109.0(3) . .
O3 Rb1 O1 71.0(3) 3_655 .
O2 Rb1 O1 136.3(3) 3_655 .
O2 Rb1 O1 43.7(3) . .
O1 Rb1 O1 180.0(4) 3_655 .
Rb1' Rb1 O2 134.4(10) 3_655 3
Rb1' Rb1 O2 45.6(10) . 3
Rb1' Rb1 O2 133.1(7) 1_655 3
Rb1' Rb1 O2 46.9(7) 3 3
O3 Rb1 O2 108.7(3) . 3
O3 Rb1 O2 71.3(3) 3_655 3
O2 Rb1 O2 84.1(2) 3_655 3
O2 Rb1 O2 95.9(2) . 3
O1 Rb1 O2 82.4(3) 3_655 3
O1 Rb1 O2 97.6(3) . 3
Rb1' Rb1 O2 45.6(10) 3_655 1_655
Rb1' Rb1 O2 134.4(10) . 1_655
Rb1' Rb1 O2 46.9(7) 1_655 1_655
Rb1' Rb1 O2 133.1(7) 3 1_655
O3 Rb1 O2 71.3(3) . 1_655
O3 Rb1 O2 108.7(3) 3_655 1_655
O2 Rb1 O2 95.9(2) 3_655 1_655
O2 Rb1 O2 84.1(2) . 1_655
O1 Rb1 O2 97.6(3) 3_655 1_655
O1 Rb1 O2 82.4(3) . 1_655
O2 Rb1 O2 180 3 1_655
Rb1' Rb1' Rb1 176(5) 3 .
Rb1' Rb1' O2 79(3) 3 .
Rb1 Rb1' O2 97.3(14) . .
Rb1' Rb1' O2 79(4) 3 3
Rb1 Rb1' O2 104.7(12) . 3
O2 Rb1' O2 158.0(14) . 3
Rb1' Rb1' Rb1 3(3) 3 1_455
Rb1 Rb1' Rb1 178.6(17) . 1_455
O2 Rb1' Rb1 81.4(8) . 1_455
O2 Rb1' Rb1 76.6(10) 3 1_455
Rb1' Rb1' O1 94(4) 3 .
Rb1 Rb1' O1 82.4(12) . .
O2 Rb1' O1 51.1(6) . .
O2 Rb1' O1 130.8(12) 3 .
Rb1 Rb1' O1 96.3(9) 1_455 .
Rb1' Rb1' C7 86(4) 3 .
Rb1 Rb1' C7 89.9(13) . .
O2 Rb1' C7 25.6(5) . .
O2 Rb1' C7 151.1(13) 3 .
Rb1 Rb1' C7 88.7(8) 1_455 .
O1 Rb1' C7 25.5(4) . .
Rb1' Rb1' C7 76(4) 3 3
Rb1 Rb1' C7 107.6(12) . 3
O2 Rb1' C7 145.2(13) . 3
O2 Rb1' C7 24.4(5) 3 3
Rb1 Rb1' C7 73.8(8) 1_455 3
O1 Rb1' C7 154.1(12) . 3
C7 Rb1' C7 162.5(11) . 3
Rb1' Rb1' O1 69(4) 3 3
Rb1 Rb1' O1 114.8(13) . 3
O2 Rb1' O1 122.0(11) . 3
O2 Rb1' O1 48.1(7) 3 3
Rb1 Rb1' O1 66.5(7) 1_455 3
O1 Rb1' O1 162.7(11) . 3
C7 Rb1' O1 145.4(11) . 3
C7 Rb1' O1 24.4(4) 3 3
Rb1' Rb1' Rb1' 176(5) 3 3_655
Rb1 Rb1' Rb1' 0 . 3_655
O2 Rb1' Rb1' 97.3(14) . 3_655
O2 Rb1' Rb1' 104.7(12) 3 3_655
Rb1 Rb1' Rb1' 178.6(16) 1_455 3_655
O1 Rb1' Rb1' 82.4(12) . 3_655
C7 Rb1' Rb1' 89.9(13) . 3_655
C7 Rb1' Rb1' 107.6(12) 3 3_655
O1 Rb1' Rb1' 114.8(13) 3 3_655
Rb1' Rb1' O3 118(4) 3 .
Rb1 Rb1' O3 62.1(9) . .
O2 Rb1' O3 69.8(7) . .
O2 Rb1' O3 121.4(11) 3 .
Rb1 Rb1' O3 117.9(10) 1_455 .
O1 Rb1' O3 105.1(9) . .
C7 Rb1' O3 87.4(8) . .
C7 Rb1' O3 100.6(9) 3 .
O1 Rb1' O3 83.9(8) 3 .
Rb1' Rb1' O3 62.1(9) 3_655 .
Rb1' Rb1' O3 120(4) 3 3_655
Rb1 Rb1' O3 60.0(9) . 3_655
O2 Rb1' O3 117.4(11) . 3_655
O2 Rb1' O3 74.4(8) 3 3_655
Rb1 Rb1' O3 120.0(10) 1_455 3_655
O1 Rb1' O3 67.6(7) . 3_655
C7 Rb1' O3 92.4(9) . 3_655
C7 Rb1' O3 96.3(8) 3 3_655
O1 Rb1' O3 120.4(9) 3 3_655
Rb1' Rb1' O3 60.0(9) 3_655 3_655
O3 Rb1' O3 122.1(9) . 3_655
Rb2' Rb2 Rb2' 179.4(11) . 1_655
Rb2' Rb2 O5 45.8(6) . .
Rb2' Rb2 O5 134.2(6) 1_655 .
Rb2' Rb2 O1 133.9(6) . 1_655
Rb2' Rb2 O1 45.8(5) 1_655 1_655
O5 Rb2 O1 152.9(3) . 1_655
Rb2' Rb2 O5 136.6(6) . 1_655
Rb2' Rb2 O5 43.3(6) 1_655 1_655
O5 Rb2 O5 90.8(3) . 1_655
O1 Rb2 O5 83.3(3) 1_655 1_655
Rb2' Rb2 O3 75.3(6) . 3_655
Rb2' Rb2 O3 105.1(6) 1_655 3_655
O5 Rb2 O3 110.3(3) . 3_655
O1 Rb2 O3 92.4(3) 1_655 3_655
O5 Rb2 O3 133.7(3) 1_655 3_655
Rb2' Rb2 O1 44.2(6) . .
Rb2' Rb2 O1 135.5(5) 1_655 .
O5 Rb2 O1 84.0(3) . .
O1 Rb2 O1 89.7(3) 1_655 .
O5 Rb2 O1 153.8(3) 1_655 .
O3 Rb2 O1 71.6(3) 3_655 .
Rb2' Rb2 O6 89.7(6) . .
Rb2' Rb2 O6 90.8(5) 1_655 .
O5 Rb2 O6 68.4(3) . .
O1 Rb2 O6 132.5(3) 1_655 .
O5 Rb2 O6 70.2(3) 1_655 .
O3 Rb2 O6 79.9(3) 3_655 .
O1 Rb2 O6 130.0(3) . .
Rb2' Rb2 C7 116.8(6) . 1_655
Rb2' Rb2 C7 62.8(5) 1_655 1_655
O5 Rb2 C7 139.2(3) . 1_655
O1 Rb2 C7 18.3(3) 1_655 1_655
O5 Rb2 C7 95.3(3) 1_655 1_655
O3 Rb2 C7 94.0(3) 3_655 1_655
O1 Rb2 C7 73.0(3) . 1_655
O6 Rb2 C7 150.6(3) . 1_655
Rb2' Rb2 C8 122.6(6) . 1_655
Rb2' Rb2 C8 57.5(5) 1_655 1_655
O5 Rb2 C8 77.5(3) . 1_655
O1 Rb2 C8 99.9(3) 1_655 1_655
O5 Rb2 C8 16.9(3) 1_655 1_655
O3 Rb2 C8 129.1(3) 3_655 1_655
O1 Rb2 C8 156.2(3) . 1_655
O6 Rb2 C8 55.6(3) . 1_655
C7 Rb2 C8 112.2(3) 1_655 1_655
Rb2' Rb2 C8 56.2(6) . .
Rb2' Rb2 C8 123.9(6) 1_655 .
O5 Rb2 C8 14.1(3) . .
O1 Rb2 C8 157.6(3) 1_655 .
O5 Rb2 C8 81.2(3) 1_655 .
O3 Rb2 C8 110.0(3) 3_655 .
O1 Rb2 C8 97.2(3) . .
O6 Rb2 C8 55.5(3) . .
C7 Rb2 C8 150.0(3) 1_655 .
C8 Rb2 C8 66.3(2) 1_655 .
Rb2' Rb2 Rb2 0.3(6) . 1_455
Rb2' Rb2 Rb2 179.7(5) 1_655 1_455
O5 Rb2 Rb2 45.8(2) . 1_455
O1 Rb2 Rb2 134.0(2) 1_655 1_455
O5 Rb2 Rb2 136.6(2) 1_655 1_455
O3 Rb2 Rb2 75.1(3) 3_655 1_455
O1 Rb2 Rb2 44.4(2) . 1_455
O6 Rb2 Rb2 89.4(2) . 1_455
C7 Rb2 Rb2 117.0(2) 1_655 1_455
C8 Rb2 Rb2 122.5(2) 1_655 1_455
C8 Rb2 Rb2 56.2(3) . 1_455
O5 Rb2' Rb2 88.7(9) . .
O5 Rb2' O1 142.4(11) . .
Rb2 Rb2' O1 92.8(9) . .
O5 Rb2' Rb2 91.4(9) . 1_455
Rb2 Rb2' Rb2 179.4(11) . 1_455
O1 Rb2' Rb2 87.5(8) . 1_455
O5 Rb2' O3 132.9(9) . 3_655
Rb2 Rb2' O3 66.0(6) . 3_655
O1 Rb2' O3 80.7(7) . 3_655
Rb2 Rb2' O3 113.6(8) 1_455 3_655
O5 Rb2' C8 12.5(5) . .
Rb2 Rb2' C8 91.6(7) . .
O1 Rb2' C8 154.2(9) . .
Rb2 Rb2' C8 88.3(7) 1_455 .
O3 Rb2' C8 124.0(7) 3_655 .
O5 Rb2' C7 133.8(9) . .
Rb2 Rb2' C7 98.4(7) . .
O1 Rb2' C7 10.0(4) . .
Rb2 Rb2' C7 82.0(6) 1_455 .
O3 Rb2' C7 90.5(6) 3_655 .
C8 Rb2' C7 144.9(7) . .
O5 Rb2' C4 96.2(7) . 3_655
Rb2 Rb2' C4 93.6(7) . 3_655
O1 Rb2' C4 121.1(8) . 3_655
Rb2 Rb2' C4 85.8(6) 1_455 3_655
O3 Rb2' C4 50.1(4) 3_655 3_655
C8 Rb2' C4 83.8(5) . 3_655
C7 Rb2' C4 128.5(7) . 3_655
O5 Rb2' C6 91.4(7) . 2_655
Rb2 Rb2' C6 90.4(7) . 2_655
O1 Rb2' C6 51.1(5) . 2_655
Rb2 Rb2' C6 90.2(7) 1_455 2_655
O3 Rb2' C6 125.7(6) 3_655 2_655
C8 Rb2' C6 103.5(6) . 2_655
C7 Rb2' C6 43.3(4) . 2_655
C4 Rb2' C6 171.5(7) 3_655 2_655
O5 Rb2' O6 64.2(6) . .
Rb2 Rb2' O6 56.4(5) . .
O1 Rb2' O6 143.0(9) . .
Rb2 Rb2' O6 123.1(7) 1_455 .
O3 Rb2' O6 68.8(5) 3_655 .
C8 Rb2' O6 56.7(4) . .
C7 Rb2' O6 151.8(7) . .
C4 Rb2' O6 50.8(4) 3_655 .
C6 Rb2' O6 136.9(7) 2_655 .
O5 Rb2' Rb2' 91.4(7) . 1_455
Rb2 Rb2' Rb2' 179.7(6) . 1_455
O1 Rb2' Rb2' 87.3(7) . 1_455
Rb2 Rb2' Rb2' 0.3(5) 1_455 1_455
O3 Rb2' Rb2' 113.8(5) 3_655 1_455
C8 Rb2' Rb2' 88.4(5) . 1_455
C7 Rb2' Rb2' 81.8(5) . 1_455
C4 Rb2' Rb2' 86.1(4) 3_655 1_455
C6 Rb2' Rb2' 89.9(4) 2_655 1_455
O6 Rb2' Rb2' 123.4(4) . 1_455
O5 Rb2' Rb2' 88.6(7) . 1_655
Rb2 Rb2' Rb2' 0.3(5) . 1_655
O1 Rb2' Rb2' 92.7(7) . 1_655
Rb2 Rb2' Rb2' 179.7(6) 1_455 1_655
O3 Rb2' Rb2' 66.2(5) 3_655 1_655
C8 Rb2' Rb2' 91.6(5) . 1_655
C7 Rb2' Rb2' 98.2(5) . 1_655
C4 Rb2' Rb2' 93.9(4) 3_655 1_655
C6 Rb2' Rb2' 90.1(4) 2_655 1_655
O6 Rb2' Rb2' 56.6(4) . 1_655
Rb2' Rb2' Rb2' 180.0000(10) 1_455 1_655
C7 O1 Rb2' 153.4(11) . .
C7 O1 Rb1' 81.1(10) . .
Rb2' O1 Rb1' 120.2(9) . .
C7 O1 Rb2 115.6(9) . 1_455
Rb2' O1 Rb2 46.7(6) . 1_455
Rb1' O1 Rb2 105.9(7) . 1_455
C7 O1 Rb2 145.7(10) . .
Rb2' O1 Rb2 43.0(6) . .
Rb1' O1 Rb2 115.5(6) . .
Rb2 O1 Rb2 89.7(3) 1_455 .
C7 O1 Rb1' 76.3(10) . 3
Rb2' O1 Rb1' 118.9(9) . 3
Rb1' O1 Rb1' 17.3(11) . 3
Rb2 O1 Rb1' 92.8(6) 1_455 3
Rb2 O1 Rb1' 127.9(6) . 3
C7 O1 Rb1 90.6(8) . .
Rb2' O1 Rb1 115.9(7) . .
Rb1' O1 Rb1 31.9(6) . .
Rb2 O1 Rb1 128.4(3) 1_455 .
Rb2 O1 Rb1 90.8(3) . .
Rb1' O1 Rb1 49.1(5) 3 .
C7 O2 Rb1' 102.0(11) . .
C7 O2 Rb1' 106.4(11) . 3
Rb1' O2 Rb1' 22.0(14) . 3
C7 O2 Rb1 91.9(8) . .
Rb1' O2 Rb1 32.3(7) . .
Rb1' O2 Rb1 54.3(7) 3 .
C7 O2 Rb1 109.3(9) . 1_455
Rb1' O2 Rb1 51.7(7) . 1_455
Rb1' O2 Rb1 29.7(7) 3 1_455
Rb1 O2 Rb1 84.1(2) . 1_455
C9 O3 Rb1 126.9(9) . .
C9 O3 Rb2 138.5(10) . 3_655
Rb1 O3 Rb2 93.2(3) . 3_655
C9 O3 Rb2' 133.5(11) . 3_655
Rb1 O3 Rb2' 92.0(4) . 3_655
Rb2 O3 Rb2' 38.7(4) 3_655 3_655
C9 O3 Rb1' 123.7(11) . .
Rb1 O3 Rb1' 29.3(5) . .
Rb2 O3 Rb1' 85.2(6) 3_655 .
Rb2' O3 Rb1' 102.8(6) 3_655 .
C9 O3 Rb1' 119.9(11) . 3_655
Rb1 O3 Rb1' 28.6(5) . 3_655
Rb2 O3 Rb1' 100.3(6) 3_655 3_655
Rb2' O3 Rb1' 81.0(6) 3_655 3_655
Rb1' O3 Rb1' 57.9(9) . 3_655
C8 O5 Rb2' 146.9(12) . .
C8 O5 Rb2 132.6(10) . .
Rb2' O5 Rb2 45.6(6) . .
C8 O5 Rb2 119.7(11) . 1_455
Rb2' O5 Rb2 45.3(7) . 1_455
Rb2 O5 Rb2 90.8(3) . 1_455
C8 O6 Rb2 149.2(9) 3_665 .
C8 O6 Rb2' 157.8(10) 3_665 .
Rb2 O6 Rb2' 34.0(3) . .
C6 C1 C2 120.3(11) 2_655 2_545
C6 C1 C7 119.0(12) 2_655 .
C2 C1 C7 120.7(13) 2_545 .
C3 C2 C1 119.7(12) . 2
C4 C3 C2 119.0(12) 1_465 .
C4 C3 C8 121.6(11) 1_465 .
C2 C3 C8 119.3(12) . .
C3 C4 C5 122.1(12) 1_645 .
C3 C4 Rb2' 123.4(9) 1_645 3_655
C5 C4 Rb2' 113.7(9) . 3_655
C4 C5 C6 119.3(12) . .
C4 C5 C9 119.4(11) . .
C6 C5 C9 121.2(12) . .
C1 C6 C5 119.3(12) 2_645 .
C1 C6 Rb2' 90.1(8) 2_645 2_645
C5 C6 Rb2' 145.2(9) . 2_645
O1 C7 O2 125.8(13) . .
O1 C7 C1 116.6(13) . .
O2 C7 C1 117.5(12) . .
O1 C7 Rb1' 73.4(9) . .
O2 C7 Rb1' 52.4(9) . .
C1 C7 Rb1' 169.8(12) . .
O1 C7 Rb1' 79.3(10) . 3
O2 C7 Rb1' 49.2(9) . 3
C1 C7 Rb1' 156.4(12) . 3
Rb1' C7 Rb1' 17.5(11) . 3
O1 C7 Rb2' 16.6(7) . .
O2 C7 Rb2' 138.8(10) . .
C1 C7 Rb2' 102.4(9) . .
Rb1' C7 Rb2' 87.3(8) . .
Rb1' C7 Rb2' 89.9(7) 3 .
O1 C7 Rb1 67.0(7) . .
O2 C7 Rb1 65.4(7) . .
C1 C7 Rb1 153.5(10) . .
Rb1' C7 Rb1 29.4(6) . .
Rb1' C7 Rb1 46.8(6) 3 .
Rb2' C7 Rb1 83.6(5) . .
O1 C7 Rb2 46.1(7) . 1_455
O2 C7 Rb2 122.8(10) . 1_455
C1 C7 Rb2 98.3(8) . 1_455
Rb1' C7 Rb2 87.9(7) . 1_455
Rb1' C7 Rb2 80.1(6) 3 1_455
Rb2' C7 Rb2 35.2(4) . 1_455
Rb1 C7 Rb2 101.0(4) . 1_455
O1 C7 Rb1 88.8(9) . 1_455
O2 C7 Rb1 52.2(7) . 1_455
C1 C7 Rb1 133.3(9) . 1_455
Rb1' C7 Rb1 41.6(6) . 1_455
Rb1' C7 Rb1 24.1(5) 3 1_455
Rb2' C7 Rb1 93.4(5) . 1_455
Rb1 C7 Rb1 71.0(3) . 1_455
Rb2 C7 Rb1 70.7(3) 1_455 1_455
O5 C8 O6 124.4(13) . 3_665
O5 C8 C3 120.2(13) . .
O6 C8 C3 115.3(12) 3_665 .
O5 C8 Rb2' 20.5(8) . .
O6 C8 Rb2' 108.8(9) 3_665 .
C3 C8 Rb2' 132.9(10) . .
O5 C8 Rb2 43.4(8) . 1_455
O6 C8 Rb2 118.6(9) 3_665 1_455
C3 C8 Rb2 106.0(9) . 1_455
Rb2' C8 Rb2 34.2(4) . 1_455
O5 C8 Rb2 33.3(8) . .
O6 C8 Rb2 93.9(8) 3_665 .
C3 C8 Rb2 148.5(9) . .
Rb2' C8 Rb2 32.2(4) . .
Rb2 C8 Rb2 66.3(2) 1_455 .
O3 C9 O4 122.9(14) . .
O3 C9 C5 123.1(13) . .
O4 C9 C5 114.0(11) . .
O3 C9 Rb1 38.2(7) . .
O4 C9 Rb1 90.7(8) . .
C5 C9 Rb1 147.9(10) . .

loop_
_geom_bond_atom_site_label_1
_geom_bond_atom_site_label_2
_geom_bond_distance
_geom_bond_site_symmetry_2
Rb1 Rb1' 1.60(3) 3_655
Rb1 Rb1' 1.60(3) .
Rb1 Rb1' 2.47(3) 1_655
Rb1 Rb1' 2.47(3) 3
Rb1 O3 2.888(10) .
Rb1 O3 2.888(10) 3_655
Rb1 O2 2.964(11) 3_655
Rb1 O2 2.964(11) .
Rb1 O1 3.000(9) 3_655
Rb1 O1 3.000(9) .
Rb1 O2 3.117(11) 3
Rb1 O2 3.117(11) 1_655
Rb1' Rb1' 0.88(6) 3
Rb1' O2 2.30(3) .
Rb1' O2 2.30(3) 3
Rb1' Rb1 2.47(3) 1_455
Rb1' O1 2.76(3) .
Rb1' C7 2.84(3) .
Rb1' C7 2.92(3) 3
Rb1' O1 2.95(3) 3
Rb1' Rb1' 3.20(6) 3_655
Rb1' O3 3.27(3) .
Rb1' O3 3.33(3) 3_655
Rb2 Rb2' 2.00(2) .
Rb2 Rb2' 2.08(2) 1_655
Rb2 O5 2.796(11) .
Rb2 O1 2.848(10) 1_655
Rb2 O5 2.920(12) 1_655
Rb2 O3 2.921(11) 3_655
Rb2 O1 2.927(11) .
Rb2 O6 2.978(9) .
Rb2 C7 3.563(14) 1_655
Rb2 C8 3.694(16) 1_655
Rb2 C8 3.749(14) .
Rb2 Rb2 4.0727(8) 1_455
Rb2' O5 2.00(2) .
Rb2' O1 2.04(2) .
Rb2' Rb2 2.08(2) 1_455
Rb2' O3 3.09(2) 3_655
Rb2' C8 3.12(2) .
Rb2' C7 3.20(2) .
Rb2' C4 3.51(2) 3_655
Rb2' C6 3.57(2) 2_655
Rb2' O6 3.58(2) .
Rb2' Rb2' 4.0727(8) 1_455
Rb2' Rb2' 4.0727(8) 1_655
O1 C7 1.240(17) .
O1 Rb2 2.848(10) 1_455
O1 Rb1' 2.95(3) 3
O2 C7 1.256(17) .
O2 Rb1' 2.30(3) 3
O2 Rb1 3.117(11) 1_455
O3 C9 1.200(16) .
O3 Rb2 2.921(11) 3_655
O3 Rb2' 3.09(2) 3_655
O3 Rb1' 3.33(3) 3_655
O4 C9 1.343(17) .
O5 C8 1.240(16) .
O5 Rb2 2.920(12) 1_455
O6 C8 1.283(18) 3_665
C1 C6 1.395(19) 2_655
C1 C2 1.409(18) 2_545
C1 C7 1.531(18) .
C2 C3 1.401(18) .
C2 C1 1.409(18) 2
C3 C4 1.378(18) 1_465
C3 C8 1.491(19) .
C4 C3 1.378(18) 1_645
C4 C5 1.384(19) .
C4 Rb2' 3.51(2) 3_655
C5 C6 1.407(17) .
C5 C9 1.474(19) .
C6 C1 1.395(19) 2_645
C6 Rb2' 3.57(2) 2_645
C7 Rb1' 2.92(3) 3
C7 Rb2 3.563(14) 1_455
C7 Rb1 3.726(15) 1_455
C8 O6 1.283(18) 3_665
C8 Rb2 3.694(16) 1_455
